data_4036141
loop_
_publ_author_name
'Dova, Davide'
'Cauteruccio, Silvia'
'Prager, Stefan'
'Dreuw, Andreas'
'Graiff, Claudia'
'Licandro, Emanuela'

_publ_section_title
;
 Chiral thiahelicene-based alkyl phosphine-borane complexes: synthesis,
 X-ray characterization, and theoretical and experimental investigations
 of optical properties.
;
_journal_issue 8
_journal_name_full 'The Journal of organic chemistry'
_journal_page_first 3921
_journal_page_last 3928
_journal_paper_doi 10.1021/acs.joc.5b00243
_journal_volume 80
_journal_year 2015
_chemical_formula_sum 'C44 H62 B2 P2 S4'
_chemical_formula_weight 802.74
_space_group_IT_number 4
_space_group_name_Hall 'P 2yb'
_space_group_name_H-M_alt 'P 1 21 1'
_symmetry_cell_setting monoclinic
_symmetry_space_group_name_H-M 'P 1 21 1'
_atom_sites_solution_hydrogens geom
_atom_sites_solution_primary direct
_atom_sites_solution_secondary difmap
_audit_creation_method SHELXL-97
_cell_angle_alpha 90.00
_cell_angle_beta 98.592(3)
_cell_angle_gamma 90.00
_cell_formula_units_Z 4
_cell_length_a 9.9438(16)
_cell_length_b 17.258(3)
_cell_length_c 27.890(5)
_cell_measurement_reflns_used 999
_cell_measurement_temperature 293(2)
_cell_measurement_theta_max 30
_cell_measurement_theta_min 1
_cell_volume 4732.5(14)
_computing_cell_refinement 'APEX II (Bruker, 2008)'
_computing_data_collection 'APEX II (Bruker, 2008)'
_computing_data_reduction 'SAINT (Bruker, 2008)'
_computing_molecular_graphics 'ORTEP-3 for Windows (Farrugia, 1997)'
_computing_publication_material 'WinGX (Farrugia, 1999)'
_computing_structure_refinement 'SHELXL-97 (Sheldrick, 1997)'
_computing_structure_solution 'SHELXS-97 (Sheldrick, 1990)'
_diffrn_ambient_temperature 293(2)
_diffrn_measured_fraction_theta_full 1.000
_diffrn_measured_fraction_theta_max 1.000
_diffrn_measurement_device_type 'APEX II'
_diffrn_measurement_method 'omega scan'
_diffrn_radiation_monochromator graphite
_diffrn_radiation_source 'fine-focus sealed tube'
_diffrn_radiation_type MoK\a
_diffrn_radiation_wavelength 0.71073
_diffrn_reflns_av_R_equivalents 0.0733
_diffrn_reflns_av_sigmaI/netI 0.1123
_diffrn_reflns_limit_h_max 11
_diffrn_reflns_limit_h_min -11
_diffrn_reflns_limit_k_max 20
_diffrn_reflns_limit_k_min -20
_diffrn_reflns_limit_l_max 33
_diffrn_reflns_limit_l_min -33
_diffrn_reflns_number 47173
_diffrn_reflns_theta_full 25.00
_diffrn_reflns_theta_max 25.00
_diffrn_reflns_theta_min 0.74
_exptl_absorpt_coefficient_mu 0.296
_exptl_absorpt_correction_T_max 0.7461
_exptl_absorpt_correction_T_min 0.5937
_exptl_absorpt_correction_type empirical
_exptl_absorpt_process_details 'software Bruker'
_exptl_crystal_colour colourless
_exptl_crystal_density_diffrn 1.127
_exptl_crystal_density_method 'not measured'
_exptl_crystal_description prism
_exptl_crystal_F_000 1720
_exptl_crystal_size_max 0.18
_exptl_crystal_size_mid 0.15
_exptl_crystal_size_min 0.13
_refine_diff_density_max 0.427
_refine_diff_density_min -0.325
_refine_diff_density_rms 0.071
_refine_ls_abs_structure_details 'Flack H D (1983), Acta Cryst. A39, 876-881'
_refine_ls_abs_structure_Flack 0.08(13)
_refine_ls_extinction_method none
_refine_ls_goodness_of_fit_ref 1.094
_refine_ls_hydrogen_treatment mixed
_refine_ls_matrix_type full
_refine_ls_number_parameters 937
_refine_ls_number_reflns 16657
_refine_ls_number_restraints 245
_refine_ls_restrained_S_all 1.104
_refine_ls_R_factor_all 0.1668
_refine_ls_R_factor_gt 0.1002
_refine_ls_shift/su_max 0.007
_refine_ls_shift/su_mean 0.000
_refine_ls_structure_factor_coef Fsqd
_refine_ls_weighting_details 'calc w=1/[\s^2^(Fo^2^)+(0.1723P)^2^+0.0000P] where P=(Fo^2^+2Fc^2^)/3'
_refine_ls_weighting_scheme calc
_refine_ls_wR_factor_gt 0.2783
_refine_ls_wR_factor_ref 0.3288
_reflns_number_gt 8536
_reflns_number_total 16657
_reflns_threshold_expression >2\s(I)
_cod_data_source_file jo5b00243_si_001.cif
_cod_data_source_block enantiomerP_ddd46b
_cod_original_cell_volume 4732.4(13)
_cod_original_sg_symbol_H-M P21
_cod_database_code 4036141

loop_
_symmetry_equiv_pos_as_xyz
'x, y, z'
'-x, y+1/2, -z'

loop_
_atom_site_label
_atom_site_type_symbol
_atom_site_fract_x
_atom_site_fract_y
_atom_site_fract_z
_atom_site_U_iso_or_equiv
_atom_site_adp_type
_atom_site_occupancy
_atom_site_symmetry_multiplicity
_atom_site_calc_flag
_atom_site_refinement_flags
C1A C 0.8056(8) 0.3782(6) 0.0933(3) 0.085(2) Uani 1 1 d .
C2A C 0.8189(9) 0.4577(5) 0.1088(3) 0.080(2) Uani 1 1 d .
H2A H 0.9014 0.4839 0.1144 0.096 Uiso 1 1 calc R
C3A C 0.6918(9) 0.4917(5) 0.1147(3) 0.078(2) Uani 1 1 d .
C4A C 0.6653(8) 0.5666(6) 0.1331(3) 0.084(2) Uani 1 1 d .
C5A C 0.7570(8) 0.6302(5) 0.1462(3) 0.076(2) Uani 1 1 d .
C6A C 0.8912(8) 0.6461(5) 0.1365(3) 0.077(2) Uani 1 1 d .
C7A C 0.9548(8) 0.6253(5) 0.0963(4) 0.081(2) Uani 1 1 d .
C8A C 0.9016(9) 0.5979(5) 0.0490(4) 0.087(3) Uani 1 1 d .
C9A C 0.7636(10) 0.5894(5) 0.0266(4) 0.085(2) Uani 1 1 d .
H9A H 0.6906 0.5977 0.0433 0.102 Uiso 1 1 calc R
C10A C 0.7458(8) 0.5677(5) -0.0227(4) 0.082(3) Uani 1 1 d .
C11A C 0.9899(9) 0.5828(5) 0.0151(4) 0.088(3) Uani 1 1 d .
C12A C 1.1319(11) 0.5930(6) 0.0241(5) 0.103(3) Uani 1 1 d .
H12A H 1.1878 0.5781 0.0018 0.124 Uiso 1 1 calc R
C13A C 1.1829(10) 0.6265(6) 0.0680(5) 0.106(4) Uani 1 1 d .
H13A H 1.2748 0.6387 0.0752 0.128 Uiso 1 1 calc R
C14A C 1.0942(9) 0.6420(5) 0.1016(4) 0.092(3) Uani 1 1 d .
C15A C 0.9726(9) 0.6936(5) 0.1663(4) 0.086(3) Uani 1 1 d .
C16A C 0.9308(11) 0.7341(6) 0.2056(4) 0.096(3) Uani 1 1 d .
C17A C 0.7887(10) 0.7336(6) 0.2088(3) 0.087(2) Uani 1 1 d .
C18A C 0.7083(8) 0.6778(5) 0.1800(3) 0.072(2) Uani 1 1 d .
C19A C 0.5353(9) 0.5792(5) 0.1469(3) 0.079(2) Uani 1 1 d .
C20A C 0.4360(8) 0.5231(7) 0.1356(4) 0.096(3) Uani 1 1 d .
H20A H 0.3502 0.5338 0.1435 0.115 Uiso 1 1 calc R
C21A C 0.4520(10) 0.4557(7) 0.1148(4) 0.095(3) Uani 1 1 d .
H21A H 0.3805 0.4211 0.1068 0.114 Uiso 1 1 calc R
C22A C 0.5846(7) 0.4398(5) 0.1054(3) 0.077(2) Uani 1 1 d .
C23A C 1.0315(13) 0.7862(7) 0.2374(5) 0.126(4) Uani 1 1 d .
H23A H 1.0028 0.7912 0.2690 0.152 Uiso 1 1 calc R
H23B H 1.1202 0.7617 0.2420 0.152 Uiso 1 1 calc R
C24A C 0.7232(11) 0.7833(6) 0.2436(4) 0.104(3) Uani 1 1 d .
H24A H 0.7927 0.8012 0.2693 0.124 Uiso 1 1 calc R
H24B H 0.6591 0.7520 0.2582 0.124 Uiso 1 1 calc R
C25A C 1.0440(17) 0.8684(9) 0.2157(7) 0.165(6) Uani 1 1 d .
H25A H 0.9637 0.8984 0.2194 0.198 Uiso 1 1 calc R
H25B H 1.0483 0.8639 0.1813 0.198 Uiso 1 1 calc R
C26A C 0.6482(15) 0.8540(8) 0.2186(5) 0.129(4) Uani 1 1 d .
H26A H 0.7119 0.8853 0.2038 0.155 Uiso 1 1 calc R
H26B H 0.5778 0.8363 0.1930 0.155 Uiso 1 1 calc R
C27A C 1.165(3) 0.9093(12) 0.2392(9) 0.241(11) Uani 1 1 d .
H27A H 1.1696 0.9595 0.2247 0.362 Uiso 1 1 calc R
H27B H 1.2447 0.8801 0.2353 0.362 Uiso 1 1 calc R
H27C H 1.1598 0.9153 0.2731 0.362 Uiso 1 1 calc R
C28A C 0.585(2) 0.9029(11) 0.2539(6) 0.185(7) Uani 1 1 d .
H28A H 0.5344 0.9446 0.2368 0.277 Uiso 1 1 calc R
H28B H 0.6547 0.9238 0.2778 0.277 Uiso 1 1 calc R
H28C H 0.5243 0.8716 0.2696 0.277 Uiso 1 1 calc R
C29A C 0.957(2) 0.3285(16) 0.0184(6) 0.219(9) Uani 1 1 d DU
H29A H 0.8897 0.2920 0.0030 0.262 Uiso 1 1 calc R
H29B H 0.9243 0.3797 0.0082 0.262 Uiso 1 1 calc R
C30A C 1.070(2) 0.3166(18) -0.0019(7) 0.242(9) Uani 1 1 d DU
H30A H 1.0989 0.2639 0.0060 0.291 Uiso 1 1 calc R
H30B H 1.1396 0.3502 0.0150 0.291 Uiso 1 1 calc R
C31A C 1.074(3) 0.3260(14) -0.0509(6) 0.240(10) Uani 1 1 d DU
H31A H 1.1172 0.2797 -0.0612 0.288 Uiso 1 1 calc R
H31B H 0.9805 0.3246 -0.0667 0.288 Uiso 1 1 calc R
C32A C 1.133(4) 0.3868(16) -0.0712(10) 0.281(14) Uani 1 1 d DU
H32A H 1.1401 0.3750 -0.1044 0.421 Uiso 1 1 calc R
H32B H 1.2227 0.3957 -0.0537 0.421 Uiso 1 1 calc R
H32C H 1.0789 0.4324 -0.0699 0.421 Uiso 1 1 calc R
C33A C 0.9102(14) 0.2254(6) 0.0988(5) 0.134(4) Uani 1 1 d DU
H33A H 0.8230 0.2123 0.0801 0.161 Uiso 1 1 calc R
H33B H 0.9780 0.1918 0.0881 0.161 Uiso 1 1 calc R
C34A C 0.9042(17) 0.2090(8) 0.1502(6) 0.160(5) Uani 1 1 d DU
H34A H 0.8293 0.2370 0.1607 0.192 Uiso 1 1 calc R
H34B H 0.9880 0.2251 0.1700 0.192 Uiso 1 1 calc R
C35A C 0.884(3) 0.1227(10) 0.1552(9) 0.234(9) Uani 1 1 d DU
H35A H 0.7991 0.1075 0.1356 0.281 Uiso 1 1 calc R
H35B H 0.9572 0.0953 0.1431 0.281 Uiso 1 1 calc R
C36A C 0.881(3) 0.1011(17) 0.2052(10) 0.325(16) Uani 1 1 d DU
H36A H 0.8782 0.0457 0.2078 0.488 Uiso 1 1 calc R
H36B H 0.8020 0.1230 0.2160 0.488 Uiso 1 1 calc R
H36C H 0.9614 0.1203 0.2251 0.488 Uiso 1 1 calc R
C37A C 0.591(2) 0.4540(16) -0.0802(10) 0.233(11) Uani 1 1 d DU
H37A H 0.5194 0.4485 -0.1077 0.279 Uiso 1 1 calc R
H37B H 0.6766 0.4463 -0.0923 0.279 Uiso 1 1 calc R
C38A C 0.577(4) 0.3952(17) -0.0492(13) 0.285(13) Uani 1 1 d DU
H38A H 0.4941 0.4023 -0.0353 0.342 Uiso 1 1 calc R
H38B H 0.6531 0.3954 -0.0230 0.342 Uiso 1 1 calc R
C39A C 0.572(4) 0.3245(18) -0.0736(13) 0.297(13) Uani 1 1 d DU
H39A H 0.5327 0.3336 -0.1071 0.356 Uiso 1 1 calc R
H39B H 0.6650 0.3072 -0.0737 0.356 Uiso 1 1 calc R
C40A C 0.503(3) 0.2663(17) -0.0565(11) 0.272(13) Uani 1 1 d DU
H40A H 0.4703 0.2315 -0.0825 0.408 Uiso 1 1 calc R
H40B H 0.4275 0.2870 -0.0429 0.408 Uiso 1 1 calc R
H40C H 0.5622 0.2387 -0.0319 0.408 Uiso 1 1 calc R
C41A C 0.604(2) 0.5973(17) -0.1144(6) 0.243(11) Uani 1 1 d DU
H41A H 0.7005 0.5966 -0.1157 0.292 Uiso 1 1 calc R
H41B H 0.5637 0.5610 -0.1390 0.292 Uiso 1 1 calc R
C42A C 0.563(3) 0.6658(16) -0.1319(9) 0.281(11) Uani 1 1 d DU
H42A H 0.6082 0.7032 -0.1089 0.337 Uiso 1 1 calc R
H42B H 0.4671 0.6687 -0.1291 0.337 Uiso 1 1 calc R
C43A C 0.574(3) 0.696(2) -0.1781(9) 0.304(13) Uani 1 1 d DU
H43A H 0.6708 0.7035 -0.1784 0.365 Uiso 1 1 calc R
H43B H 0.5469 0.6540 -0.2008 0.365 Uiso 1 1 calc R
C44A C 0.514(5) 0.759(2) -0.1981(15) 0.41(2) Uani 1 1 d DU
H44A H 0.5667 0.7805 -0.2209 0.609 Uiso 1 1 calc R
H44B H 0.5055 0.7966 -0.1732 0.609 Uiso 1 1 calc R
H44C H 0.4246 0.7460 -0.2145 0.609 Uiso 1 1 calc R
B1A B 1.1145(12) 0.3625(9) 0.1206(6) 0.131(5) Uani 1 1 d .
H1A1 H 1.1276 0.4149 0.1107 0.196 Uiso 1 1 calc R
H1A2 H 1.1896 0.3312 0.1142 0.196 Uiso 1 1 calc R
H1A3 H 1.1092 0.3614 0.1547 0.196 Uiso 1 1 calc R
B2A B 0.4324(13) 0.5819(12) -0.0347(7) 0.151(7) Uani 1 1 d .
H2A1 H 0.4343 0.5595 -0.0031 0.226 Uiso 1 1 calc R
H2A2 H 0.3530 0.5642 -0.0557 0.226 Uiso 1 1 calc R
H2A3 H 0.4300 0.6373 -0.0323 0.226 Uiso 1 1 calc R
P1A P 0.9497(3) 0.32276(16) 0.08536(12) 0.1003(8) Uani 1 1 d .
P2A P 0.5881(3) 0.5518(2) -0.06018(11) 0.1104(9) Uani 1 1 d .
S1A S 0.6386(2) 0.35080(15) 0.08686(10) 0.0950(7) Uani 1 1 d .
S2A S 0.5365(2) 0.66213(15) 0.18283(9) 0.0937(7) Uani 1 1 d .
S3A S 1.1425(3) 0.69494(16) 0.15611(12) 0.1083(9) Uani 1 1 d .
S4A S 0.9016(3) 0.55623(16) -0.04148(11) 0.1020(8) Uani 1 1 d .
C1B C 0.7566(8) 0.7400(5) 0.5186(4) 0.093(3) Uani 1 1 d .
C2B C 0.7320(9) 0.7194(5) 0.4696(4) 0.078(2) Uani 1 1 d .
H2B H 0.6448 0.7130 0.4526 0.094 Uiso 1 1 calc R
C3B C 0.8489(9) 0.7091(5) 0.4483(4) 0.090(3) Uani 1 1 d .
C4B C 0.8643(10) 0.6808(5) 0.4009(5) 0.096(3) Uani 1 1 d .
C5B C 0.7610(10) 0.6566(5) 0.3618(4) 0.090(3) Uani 1 1 d .
C6B C 0.6210(11) 0.6735(5) 0.3518(3) 0.091(3) Uani 1 1 d .
C7B C 0.5390(9) 0.7425(5) 0.3632(3) 0.085(2) Uani 1 1 d .
C8B C 0.5868(9) 0.8151(5) 0.3815(3) 0.078(2) Uani 1 1 d .
C9B C 0.7185(10) 0.8472(5) 0.3872(3) 0.082(2) Uani 1 1 d .
H9B H 0.7953 0.8191 0.3824 0.098 Uiso 1 1 calc R
C10B C 0.7226(8) 0.9258(6) 0.4007(3) 0.084(2) Uani 1 1 d .
C11B C 0.4895(9) 0.8681(6) 0.3891(3) 0.089(3) Uani 1 1 d .
C12B C 0.3450(9) 0.8553(7) 0.3798(4) 0.095(3) Uani 1 1 d .
H12B H 0.2828 0.8917 0.3878 0.114 Uiso 1 1 calc R
C13B C 0.3066(10) 0.7882(9) 0.3592(4) 0.107(3) Uani 1 1 d .
H13B H 0.2141 0.7785 0.3508 0.128 Uiso 1 1 calc R
C14B C 0.3969(11) 0.7325(7) 0.3495(3) 0.095(3) Uani 1 1 d .
C15B C 0.5370(12) 0.6242(6) 0.3189(3) 0.099(3) Uani 1 1 d .
C16B C 0.5891(18) 0.5644(7) 0.2939(4) 0.118(4) Uani 1 1 d .
C17B C 0.7257(18) 0.5602(6) 0.2939(4) 0.121(4) Uani 1 1 d .
C18B C 0.8123(12) 0.6056(6) 0.3300(4) 0.107(3) Uani 1 1 d .
C19B C 0.9938(14) 0.6592(7) 0.3923(6) 0.130(5) Uani 1 1 d .
C20B C 1.1111(14) 0.6758(8) 0.4276(9) 0.150(7) Uani 1 1 d .
H20B H 1.1976 0.6639 0.4209 0.180 Uiso 1 1 calc R
C21B C 1.0962(12) 0.7078(8) 0.4690(7) 0.130(5) Uani 1 1 d .
H21B H 1.1727 0.7204 0.4910 0.156 Uiso 1 1 calc R
C22B C 0.9653(11) 0.7232(6) 0.4806(5) 0.106(3) Uani 1 1 d .
C23B C 0.485(2) 0.5115(8) 0.2626(4) 0.158(6) Uani 1 1 d .
H23C H 0.4090 0.5426 0.2472 0.190 Uiso 1 1 calc R
H23D H 0.5273 0.4875 0.2372 0.190 Uiso 1 1 calc R
C24B C 0.792(2) 0.5086(9) 0.2599(6) 0.175(7) Uani 1 1 d .
H24C H 0.8785 0.5311 0.2550 0.210 Uiso 1 1 calc R
H24D H 0.7345 0.5065 0.2286 0.210 Uiso 1 1 calc R
C25B C 0.431(2) 0.4475(9) 0.2940(5) 0.186(8) Uani 1 1 d .
H25C H 0.5038 0.4119 0.3057 0.223 Uiso 1 1 calc R
H25D H 0.3988 0.4709 0.3218 0.223 Uiso 1 1 calc R
C26B C 0.815(2) 0.4294(9) 0.2788(6) 0.190(8) Uani 1 1 d .
H26C H 0.7297 0.4064 0.2840 0.228 Uiso 1 1 calc R
H26D H 0.8751 0.4307 0.3097 0.228 Uiso 1 1 calc R
C27B C 0.317(3) 0.4043(14) 0.2646(8) 0.295(17) Uani 1 1 d .
H27D H 0.2883 0.3628 0.2836 0.442 Uiso 1 1 calc R
H27E H 0.3478 0.3833 0.2362 0.442 Uiso 1 1 calc R
H27F H 0.2424 0.4388 0.2551 0.442 Uiso 1 1 calc R
C28B C 0.882(3) 0.3793(12) 0.2414(10) 0.272(14) Uani 1 1 d .
H28D H 0.8952 0.3273 0.2534 0.409 Uiso 1 1 calc R
H28E H 0.9680 0.4013 0.2373 0.409 Uiso 1 1 calc R
H28F H 0.8230 0.3788 0.2108 0.409 Uiso 1 1 calc R
C29B C 0.640(2) 0.8660(11) 0.5696(8) 0.202(8) Uani 1 1 d DU
H29C H 0.5691 0.8769 0.5889 0.243 Uiso 1 1 calc R
H29D H 0.7260 0.8750 0.5905 0.243 Uiso 1 1 calc R
C30B C 0.631(3) 0.9215(9) 0.5343(10) 0.234(9) Uani 1 1 d DU
H30C H 0.5413 0.9189 0.5149 0.281 Uiso 1 1 calc R
H30D H 0.6978 0.9116 0.5132 0.281 Uiso 1 1 calc R
C31B C 0.651(3) 0.9970(12) 0.5546(13) 0.280(12) Uani 1 1 d DU
H31C H 0.7071 0.9918 0.5861 0.336 Uiso 1 1 calc R
H31D H 0.7037 1.0264 0.5342 0.336 Uiso 1 1 calc R
C32B C 0.540(3) 1.0403(14) 0.5607(8) 0.235(10) Uani 1 1 d DU
H32D H 0.5684 1.0925 0.5689 0.352 Uiso 1 1 calc R
H32E H 0.4980 1.0186 0.5864 0.352 Uiso 1 1 calc R
H32F H 0.4770 1.0403 0.5312 0.352 Uiso 1 1 calc R
C33B C 0.690(2) 0.7248(11) 0.6158(6) 0.175(6) Uani 1 1 d DU
H33C H 0.7823 0.7429 0.6252 0.210 Uiso 1 1 calc R
H33D H 0.6350 0.7488 0.6377 0.210 Uiso 1 1 calc R
C34B C 0.690(2) 0.6415(11) 0.6248(7) 0.213(8) Uani 1 1 d DU
H34C H 0.7623 0.6210 0.6089 0.255 Uiso 1 1 calc R
H34D H 0.6057 0.6227 0.6062 0.255 Uiso 1 1 calc R
C35B C 0.702(2) 0.5988(14) 0.6732(8) 0.234(9) Uani 1 1 d DU
H35C H 0.6220 0.6068 0.6887 0.281 Uiso 1 1 calc R
H35D H 0.7150 0.5436 0.6690 0.281 Uiso 1 1 calc R
C36B C 0.819(3) 0.6331(18) 0.7007(9) 0.263(12) Uani 1 1 d DU
H36D H 0.8329 0.6115 0.7327 0.395 Uiso 1 1 calc R
H36E H 0.8058 0.6880 0.7025 0.395 Uiso 1 1 calc R
H36F H 0.8971 0.6228 0.6852 0.395 Uiso 1 1 calc R
C37B C 0.9459(18) 0.9818(14) 0.4720(6) 0.228(10) Uani 1 1 d DU
H37C H 0.8952 1.0210 0.4867 0.273 Uiso 1 1 calc R
H37D H 0.9189 0.9324 0.4843 0.273 Uiso 1 1 calc R
C38B C 1.077(2) 0.992(2) 0.4923(9) 0.287(11) Uani 1 1 d DU
H38C H 1.1064 1.0421 0.4824 0.345 Uiso 1 1 calc R
H38D H 1.1314 0.9533 0.4785 0.345 Uiso 1 1 calc R
C39B C 1.110(3) 0.9874(14) 0.5421(8) 0.281(12) Uani 1 1 d DU
H39C H 1.1628 1.0328 0.5532 0.337 Uiso 1 1 calc R
H39D H 1.0260 0.9897 0.5559 0.337 Uiso 1 1 calc R
C40B C 1.180(2) 0.924(2) 0.5601(12) 0.302(14) Uani 1 1 d DU
H40D H 1.1934 0.9252 0.5949 0.452 Uiso 1 1 calc R
H40E H 1.2670 0.9225 0.5489 0.452 Uiso 1 1 calc R
H40F H 1.1298 0.8778 0.5491 0.452 Uiso 1 1 calc R
C41B C 0.8238(15) 1.0789(8) 0.3948(6) 0.140(4) Uani 1 1 d DU
H41C H 0.7543 1.0904 0.4148 0.168 Uiso 1 1 calc R
H41D H 0.9015 1.1114 0.4063 0.168 Uiso 1 1 calc R
C42B C 0.774(2) 1.1012(12) 0.3475(7) 0.204(7) Uani 1 1 d DU
H42C H 0.7037 1.0641 0.3355 0.245 Uiso 1 1 calc R
H42D H 0.8476 1.0933 0.3288 0.245 Uiso 1 1 calc R
C43B C 0.720(3) 1.1753(13) 0.3346(13) 0.284(12) Uani 1 1 d DU
H43C H 0.6759 1.1740 0.3011 0.341 Uiso 1 1 calc R
H43D H 0.6504 1.1873 0.3546 0.341 Uiso 1 1 calc R
C44B C 0.813(4) 1.231(2) 0.3397(15) 0.348(19) Uani 1 1 d DU
H44D H 0.7686 1.2806 0.3329 0.522 Uiso 1 1 calc R
H44E H 0.8762 1.2229 0.3175 0.522 Uiso 1 1 calc R
H44F H 0.8598 1.2313 0.3723 0.522 Uiso 1 1 calc R
B1B B 0.4550(15) 0.7313(11) 0.5326(6) 0.132(5) Uani 1 1 d .
H1B1 H 0.3960 0.7441 0.5557 0.198 Uiso 1 1 calc R
H1B2 H 0.4528 0.6764 0.5271 0.198 Uiso 1 1 calc R
H1B3 H 0.4250 0.7577 0.5026 0.198 Uiso 1 1 calc R
B2B B 0.9969(16) 0.9445(9) 0.3672(7) 0.143(6) Uani 1 1 d .
H2B1 H 1.0198 0.8919 0.3761 0.215 Uiso 1 1 calc R
H2B2 H 1.0777 0.9757 0.3720 0.215 Uiso 1 1 calc R
H2B3 H 0.9569 0.9465 0.3337 0.215 Uiso 1 1 calc R
P1B P 0.6321(3) 0.7617(2) 0.55660(11) 0.1122(9) Uani 1 1 d .
P2B P 0.8734(3) 0.98230(16) 0.40550(12) 0.1039(9) Uani 1 1 d .
S1B S 0.9312(3) 0.75060(18) 0.53700(12) 0.1160(10) Uani 1 1 d .
S2B S 0.9875(4) 0.60279(19) 0.33987(16) 0.1424(13) Uani 1 1 d .
S3B S 0.3645(3) 0.6471(2) 0.31533(10) 0.1192(10) Uani 1 1 d .
S4B S 0.5624(3) 0.95903(16) 0.40585(11) 0.0995(8) Uani 1 1 d .

loop_
_atom_site_aniso_label
_atom_site_aniso_U_11
_atom_site_aniso_U_22
_atom_site_aniso_U_33
_atom_site_aniso_U_23
_atom_site_aniso_U_13
_atom_site_aniso_U_12
C1A 0.039(4) 0.111(7) 0.103(6) 0.020(5) 0.007(4) -0.012(4)
C2A 0.073(5) 0.065(5) 0.102(6) 0.014(4) 0.013(4) -0.002(4)
C3A 0.062(5) 0.077(5) 0.091(5) 0.022(4) 0.001(4) 0.002(4)
C4A 0.051(5) 0.089(6) 0.113(6) 0.025(5) 0.021(4) 0.009(4)
C5A 0.047(4) 0.077(5) 0.103(6) 0.017(4) 0.007(4) -0.005(4)
C6A 0.042(4) 0.066(5) 0.122(7) 0.012(5) 0.012(4) 0.000(4)
C7A 0.053(5) 0.052(4) 0.137(8) 0.018(5) 0.007(5) -0.005(4)
C8A 0.052(5) 0.062(5) 0.154(9) 0.028(5) 0.035(6) 0.004(4)
C9A 0.083(7) 0.061(5) 0.114(7) 0.022(5) 0.025(5) 0.007(4)
C10A 0.050(5) 0.066(5) 0.134(8) 0.035(5) 0.028(5) 0.015(4)
C11A 0.062(5) 0.079(6) 0.129(7) 0.025(5) 0.035(5) 0.014(4)
C12A 0.084(7) 0.073(6) 0.163(10) 0.027(7) 0.053(7) 0.016(5)
C13A 0.058(6) 0.088(7) 0.182(11) 0.037(7) 0.046(7) 0.004(5)
C14A 0.056(5) 0.066(5) 0.153(8) 0.037(5) 0.010(5) 0.001(4)
C15A 0.057(5) 0.068(5) 0.132(7) 0.010(5) 0.009(5) 0.001(4)
C16A 0.088(7) 0.074(6) 0.119(7) 0.010(5) -0.007(6) -0.010(5)
C17A 0.080(6) 0.086(6) 0.094(6) 0.016(5) 0.008(5) 0.011(5)
C18A 0.055(4) 0.078(5) 0.080(5) 0.010(4) 0.004(4) 0.003(4)
C19A 0.066(5) 0.089(6) 0.082(5) 0.010(4) 0.009(4) 0.012(5)
C20A 0.041(5) 0.130(9) 0.118(7) 0.035(7) 0.014(4) 0.001(5)
C21A 0.069(6) 0.104(8) 0.113(7) 0.017(6) 0.017(5) -0.008(5)
C22A 0.042(4) 0.097(6) 0.091(5) 0.009(4) 0.011(4) -0.013(4)
C23A 0.099(9) 0.108(9) 0.160(10) 0.010(7) -0.022(7) -0.011(7)
C24A 0.094(7) 0.095(7) 0.115(7) 0.007(6) -0.005(6) -0.004(6)
C25A 0.145(13) 0.108(10) 0.227(16) -0.004(10) -0.024(11) -0.037(9)
C26A 0.139(11) 0.119(9) 0.129(9) 0.013(8) 0.020(8) 0.026(8)
C27A 0.28(3) 0.140(16) 0.29(3) -0.017(15) -0.02(2) -0.055(17)
C28A 0.23(2) 0.173(16) 0.153(12) -0.034(11) 0.025(12) 0.068(14)
C29A 0.172(15) 0.34(3) 0.147(12) -0.084(14) 0.021(9) 0.065(16)
C30A 0.205(17) 0.37(3) 0.167(11) -0.042(15) 0.070(12) -0.041(18)
C31A 0.29(2) 0.28(2) 0.168(12) -0.090(14) 0.087(13) -0.124(18)
C32A 0.40(4) 0.22(3) 0.24(2) -0.002(19) 0.09(2) -0.05(2)
C33A 0.124(9) 0.073(6) 0.207(11) -0.006(7) 0.030(9) 0.003(6)
C34A 0.150(11) 0.118(8) 0.219(12) 0.024(9) 0.054(11) 0.012(9)
C35A 0.26(2) 0.138(10) 0.31(2) 0.071(14) 0.080(18) -0.003(13)
C36A 0.38(4) 0.24(3) 0.36(3) 0.18(2) 0.08(3) 0.06(3)
C37A 0.135(14) 0.25(2) 0.30(3) -0.138(19) -0.038(16) 0.046(17)
C38A 0.24(2) 0.26(2) 0.36(3) -0.134(19) 0.03(2) 0.00(2)
C39A 0.30(3) 0.26(2) 0.34(3) -0.14(2) 0.08(2) -0.04(2)
C40A 0.30(4) 0.22(2) 0.32(3) -0.09(2) 0.11(2) 0.04(2)
C41A 0.193(17) 0.40(3) 0.140(12) 0.121(15) 0.025(11) 0.063(19)
C42A 0.29(2) 0.35(3) 0.240(18) 0.108(17) 0.149(17) 0.07(2)
C43A 0.29(2) 0.40(3) 0.240(19) 0.185(19) 0.080(19) 0.09(2)
C44A 0.49(5) 0.39(5) 0.37(4) 0.18(3) 0.20(4) 0.20(4)
B1A 0.056(7) 0.120(10) 0.206(15) -0.048(10) -0.011(8) 0.001(7)
B2A 0.057(7) 0.201(18) 0.202(16) 0.080(14) 0.042(8) 0.041(9)
P1A 0.0665(15) 0.0896(17) 0.144(2) -0.0176(15) 0.0130(14) -0.0028(12)
P2A 0.0820(18) 0.144(3) 0.1069(19) 0.0069(17) 0.0200(14) 0.0214(17)
S1A 0.0618(13) 0.0942(17) 0.1271(18) -0.0062(13) 0.0085(12) -0.0228(12)
S2A 0.0716(14) 0.0981(17) 0.1150(17) 0.0161(13) 0.0254(12) 0.0110(12)
S3A 0.0589(14) 0.0921(17) 0.170(3) 0.0215(17) 0.0045(14) -0.0074(12)
S4A 0.0830(16) 0.0952(17) 0.139(2) 0.0200(15) 0.0549(15) 0.0145(13)
C1B 0.049(5) 0.068(5) 0.158(9) 0.042(6) 0.001(5) -0.002(4)
C2B 0.060(5) 0.067(5) 0.105(7) 0.019(4) 0.003(4) -0.004(4)
C3B 0.059(6) 0.071(5) 0.136(8) 0.031(5) 0.008(6) 0.003(4)
C4B 0.073(6) 0.071(6) 0.152(9) 0.016(6) 0.046(6) 0.008(5)
C5B 0.087(7) 0.058(5) 0.133(8) 0.011(5) 0.039(6) -0.006(5)
C6B 0.106(8) 0.077(6) 0.095(6) 0.002(5) 0.032(5) -0.001(5)
C7B 0.080(6) 0.080(6) 0.097(6) 0.005(5) 0.022(5) -0.005(5)
C8B 0.076(6) 0.081(6) 0.078(5) 0.008(4) 0.015(4) -0.004(5)
C9B 0.086(6) 0.065(5) 0.096(6) 0.016(4) 0.018(5) 0.016(4)
C10B 0.053(5) 0.097(7) 0.104(6) 0.014(5) 0.015(4) 0.005(4)
C11B 0.061(5) 0.094(6) 0.115(6) 0.021(5) 0.020(5) 0.007(5)
C12B 0.055(5) 0.111(8) 0.117(7) 0.025(6) 0.007(5) 0.010(5)
C13B 0.048(5) 0.140(10) 0.125(8) 0.028(7) -0.009(5) -0.001(6)
C14B 0.096(8) 0.111(7) 0.077(5) 0.019(5) 0.008(5) -0.026(6)
C15B 0.120(8) 0.101(7) 0.081(5) -0.019(5) 0.036(5) -0.025(6)
C16B 0.188(14) 0.095(8) 0.080(6) 0.009(6) 0.043(8) -0.025(8)
C17B 0.181(14) 0.075(6) 0.122(9) 0.003(6) 0.070(9) 0.011(8)
C18B 0.122(9) 0.080(6) 0.132(8) -0.002(6) 0.063(7) -0.011(6)
C19B 0.108(10) 0.088(7) 0.209(13) 0.041(8) 0.076(9) 0.030(7)
C20B 0.074(9) 0.091(9) 0.30(2) 0.055(11) 0.059(12) 0.018(7)
C21B 0.056(7) 0.107(10) 0.227(16) 0.034(10) 0.019(8) 0.005(6)
C22B 0.079(7) 0.072(6) 0.163(10) 0.033(6) 0.005(7) 0.001(5)
C23B 0.28(2) 0.104(8) 0.098(7) -0.013(6) 0.055(9) -0.074(11)
C24B 0.29(2) 0.104(10) 0.152(12) 0.006(9) 0.084(13) 0.023(12)
C25B 0.32(2) 0.126(11) 0.108(8) -0.012(8) 0.011(11) -0.102(14)
C26B 0.32(3) 0.120(12) 0.137(11) -0.020(9) 0.069(13) 0.050(13)
C27B 0.52(5) 0.19(2) 0.183(17) -0.038(14) 0.08(2) -0.20(3)
C28B 0.42(4) 0.119(14) 0.31(3) -0.023(17) 0.15(3) 0.016(19)
C29B 0.184(16) 0.147(11) 0.30(2) -0.054(12) 0.099(16) -0.019(13)
C30B 0.222(18) 0.104(10) 0.37(3) -0.033(11) 0.016(18) -0.023(12)
C31B 0.29(2) 0.124(10) 0.41(3) -0.084(14) 0.02(2) 0.005(14)
C32B 0.29(3) 0.175(18) 0.22(2) -0.030(15) -0.010(19) 0.040(16)
C33B 0.188(15) 0.197(13) 0.135(10) 0.034(10) 0.009(9) -0.013(13)
C34B 0.233(18) 0.174(13) 0.213(14) 0.032(12) -0.028(13) 0.000(15)
C35B 0.24(2) 0.188(17) 0.254(19) 0.069(14) -0.042(15) 0.021(15)
C36B 0.29(3) 0.26(3) 0.213(18) -0.006(19) -0.026(17) 0.01(2)
C37B 0.156(12) 0.34(2) 0.197(14) -0.174(16) 0.054(10) -0.106(15)
C38B 0.188(15) 0.36(3) 0.296(19) -0.15(2) -0.034(17) -0.006(18)
C39B 0.25(2) 0.28(2) 0.290(19) -0.19(2) -0.044(16) 0.051(17)
C40B 0.130(16) 0.37(4) 0.39(3) -0.11(3) -0.021(19) 0.07(2)
C41B 0.122(10) 0.098(8) 0.205(11) 0.001(8) 0.040(9) 0.030(7)
C42B 0.196(16) 0.189(14) 0.219(14) 0.037(13) 0.006(13) 0.083(13)
C43B 0.37(3) 0.179(18) 0.29(2) 0.084(19) 0.02(2) 0.064(17)
C44B 0.46(5) 0.20(2) 0.37(4) 0.03(3) 0.02(4) 0.01(2)
B1B 0.100(10) 0.165(15) 0.132(11) 0.048(10) 0.018(8) -0.008(9)
B2B 0.101(10) 0.102(10) 0.243(19) -0.018(11) 0.077(11) -0.005(8)
P1B 0.099(2) 0.123(2) 0.1124(19) 0.0080(17) 0.0081(15) -0.0187(17)
P2B 0.0768(17) 0.0822(17) 0.156(2) -0.0097(15) 0.0279(16) 0.0000(13)
S1B 0.0773(17) 0.1040(19) 0.155(3) 0.0284(18) -0.0200(16) -0.0148(14)
S2B 0.137(3) 0.100(2) 0.210(4) 0.018(2) 0.093(3) 0.023(2)
S3B 0.116(2) 0.134(2) 0.1053(18) 0.0059(16) 0.0086(15) -0.0425(19)
S4B 0.0726(15) 0.0932(17) 0.136(2) -0.0060(14) 0.0268(14) 0.0197(12)

loop_
_atom_type_symbol
_atom_type_description
_atom_type_scat_dispersion_real
_atom_type_scat_dispersion_imag
_atom_type_scat_source
C C 0.0033 0.0016 'International Tables Vol C Tables 4.2.6.8 and 6.1.1.4'
H H 0.0000 0.0000 'International Tables Vol C Tables 4.2.6.8 and 6.1.1.4'
B B 0.0013 0.0007 'International Tables Vol C Tables 4.2.6.8 and 6.1.1.4'
P P 0.1023 0.0942 'International Tables Vol C Tables 4.2.6.8 and 6.1.1.4'
S S 0.1246 0.1234 'International Tables Vol C Tables 4.2.6.8 and 6.1.1.4'

loop_
_geom_angle_atom_site_label_1
_geom_angle_atom_site_label_2
_geom_angle_atom_site_label_3
_geom_angle
C2A C1A S1A 109.8(7)
C2A C1A P1A 121.0(6)
S1A C1A P1A 129.2(6)
C1A C2A C3A 112.6(8)
C1A C2A H2A 123.7
C3A C2A H2A 123.7
C22A C3A C2A 112.4(8)
C22A C3A C4A 118.3(8)
C2A C3A C4A 128.9(8)
C5A C4A C19A 112.5(9)
C5A C4A C3A 129.6(8)
C19A C4A C3A 117.4(8)
C4A C5A C6A 132.3(9)
C4A C5A C18A 110.6(7)
C6A C5A C18A 116.4(8)
C15A C6A C5A 119.4(9)
C15A C6A C7A 110.2(8)
C5A C6A C7A 130.1(8)
C14A C7A C6A 114.7(9)
C14A C7A C8A 112.9(9)
C6A C7A C8A 132.0(7)
C11A C8A C9A 109.9(10)
C11A C8A C7A 120.0(8)
C9A C8A C7A 129.7(8)
C10A C9A C8A 115.3(8)
C10A C9A H9A 122.4
C8A C9A H9A 122.4
C9A C10A S4A 109.9(7)
C9A C10A P2A 126.0(6)
S4A C10A P2A 124.1(7)
C8A C11A C12A 124.5(10)
C8A C11A S4A 112.1(7)
C12A C11A S4A 123.2(8)
C13A C12A C11A 115.9(10)
C13A C12A H12A 122.0
C11A C12A H12A 122.0
C12A C13A C14A 119.1(10)
C12A C13A H13A 120.4
C14A C13A H13A 120.4
C7A C14A C13A 126.9(11)
C7A C14A S3A 109.4(8)
C13A C14A S3A 123.5(8)
C6A C15A C16A 124.1(8)
C6A C15A S3A 114.3(8)
C16A C15A S3A 121.4(8)
C17A C16A C15A 116.9(8)
C17A C16A C23A 122.4(11)
C15A C16A C23A 119.9(10)
C16A C17A C18A 116.6(8)
C16A C17A C24A 124.1(9)
C18A C17A C24A 119.1(9)
C17A C18A C5A 124.1(8)
C17A C18A S2A 123.4(7)
C5A C18A S2A 112.5(6)
C4A C19A C20A 118.6(9)
C4A C19A S2A 110.7(7)
C20A C19A S2A 130.3(8)
C21A C20A C19A 125.9(9)
C21A C20A H20A 117.0
C19A C20A H20A 117.0
C20A C21A C22A 115.6(9)
C20A C21A H21A 122.2
C22A C21A H21A 122.2
C3A C22A C21A 123.5(9)
C3A C22A S1A 111.5(6)
C21A C22A S1A 124.7(7)
C25A C23A C16A 113.2(10)
C25A C23A H23A 108.9
C16A C23A H23A 108.9
C25A C23A H23B 108.9
C16A C23A H23B 108.9
H23A C23A H23B 107.8
C17A C24A C26A 112.6(9)
C17A C24A H24A 109.1
C26A C24A H24A 109.1
C17A C24A H24B 109.1
C26A C24A H24B 109.1
H24A C24A H24B 107.8
C23A C25A C27A 111.9(14)
C23A C25A H25A 109.2
C27A C25A H25A 109.2
C23A C25A H25B 109.2
C27A C25A H25B 109.2
H25A C25A H25B 107.9
C28A C26A C24A 111.7(11)
C28A C26A H26A 109.3
C24A C26A H26A 109.3
C28A C26A H26B 109.3
C24A C26A H26B 109.3
H26A C26A H26B 107.9
C25A C27A H27A 109.5
C25A C27A H27B 109.5
H27A C27A H27B 109.5
C25A C27A H27C 109.5
H27A C27A H27C 109.5
H27B C27A H27C 109.5
C26A C28A H28A 109.5
C26A C28A H28B 109.5
H28A C28A H28B 109.5
C26A C28A H28C 109.5
H28A C28A H28C 109.5
H28B C28A H28C 109.5
C30A C29A P1A 124.6(15)
C30A C29A H29A 106.2
P1A C29A H29A 106.2
C30A C29A H29B 106.2
P1A C29A H29B 106.2
H29A C29A H29B 106.4
C29A C30A C31A 123(2)
C29A C30A H30A 106.5
C31A C30A H30A 106.5
C29A C30A H30B 106.5
C31A C30A H30B 106.5
H30A C30A H30B 106.5
C32A C31A C30A 125(2)
C32A C31A H31A 106.0
C30A C31A H31A 106.0
C32A C31A H31B 106.0
C30A C31A H31B 106.0
H31A C31A H31B 106.3
C31A C32A H32A 109.5
C31A C32A H32B 109.5
H32A C32A H32B 109.5
C31A C32A H32C 109.5
H32A C32A H32C 109.5
H32B C32A H32C 109.5
C34A C33A P1A 115.5(10)
C34A C33A H33A 108.4
P1A C33A H33A 108.4
C34A C33A H33B 108.4
P1A C33A H33B 108.4
H33A C33A H33B 107.5
C33A C34A C35A 107.8(15)
C33A C34A H34A 110.1
C35A C34A H34A 110.1
C33A C34A H34B 110.1
C35A C34A H34B 110.1
H34A C34A H34B 108.5
C36A C35A C34A 111(2)
C36A C35A H35A 109.4
C34A C35A H35A 109.4
C36A C35A H35B 109.4
C34A C35A H35B 109.4
H35A C35A H35B 108.0
C35A C36A H36A 109.5
C35A C36A H36B 109.5
H36A C36A H36B 109.5
C35A C36A H36C 109.5
H36A C36A H36C 109.5
H36B C36A H36C 109.5
C38A C37A P2A 120(2)
C38A C37A H37A 107.3
P2A C37A H37A 107.3
C38A C37A H37B 107.3
P2A C37A H37B 107.3
H37A C37A H37B 106.9
C37A C38A C39A 110(3)
C37A C38A H38A 109.7
C39A C38A H38A 109.6
C37A C38A H38B 109.7
C39A C38A H38B 109.7
H38A C38A H38B 108.2
C40A C39A C38A 118(3)
C40A C39A H39A 107.9
C38A C39A H39A 107.9
C40A C39A H39B 107.9
C38A C39A H39B 107.9
H39A C39A H39B 107.2
C39A C40A H40A 109.5
C39A C40A H40B 109.5
H40A C40A H40B 109.5
C39A C40A H40C 109.5
H40A C40A H40C 109.5
H40B C40A H40C 109.5
C42A C41A P2A 131.9(19)
C42A C41A H41A 104.3
P2A C41A H41A 104.3
C42A C41A H41B 104.3
P2A C41A H41B 104.3
H41A C41A H41B 105.6
C41A C42A C43A 127(3)
C41A C42A H42A 105.5
C43A C42A H42A 105.5
C41A C42A H42B 105.5
C43A C42A H42B 105.5
H42A C42A H42B 106.0
C44A C43A C42A 126(3)
C44A C43A H43A 105.7
C42A C43A H43A 105.7
C44A C43A H43B 105.7
C42A C43A H43B 105.7
H43A C43A H43B 106.2
C43A C44A H44A 109.5
C43A C44A H44B 109.5
H44A C44A H44B 109.5
C43A C44A H44C 109.5
H44A C44A H44C 109.5
H44B C44A H44C 109.5
P1A B1A H1A1 109.5
P1A B1A H1A2 109.5
H1A1 B1A H1A2 109.5
P1A B1A H1A3 109.5
H1A1 B1A H1A3 109.5
H1A2 B1A H1A3 109.5
P2A B2A H2A1 109.5
P2A B2A H2A2 109.5
H2A1 B2A H2A2 109.5
P2A B2A H2A3 109.5
H2A1 B2A H2A3 109.5
H2A2 B2A H2A3 109.5
C33A P1A C1A 106.1(5)
C33A P1A B1A 115.5(7)
C1A P1A B1A 113.1(5)
C33A P1A C29A 107.5(10)
C1A P1A C29A 104.4(7)
B1A P1A C29A 109.6(9)
C41A P2A C37A 98.5(14)
C41A P2A C10A 105.0(9)
C37A P2A C10A 106.1(8)
C41A P2A B2A 113.1(9)
C37A P2A B2A 115.8(11)
C10A P2A B2A 116.3(7)
C1A S1A C22A 93.6(4)
C19A S2A C18A 91.3(4)
C15A S3A C14A 89.3(5)
C10A S4A C11A 92.8(5)
C2B C1B S1B 109.6(7)
C2B C1B P1B 126.7(7)
S1B C1B P1B 123.4(7)
C3B C2B C1B 114.5(8)
C3B C2B H2B 122.8
C1B C2B H2B 122.8
C22B C3B C2B 111.7(11)
C22B C3B C4B 117.8(10)
C2B C3B C4B 130.2(9)
C19B C4B C5B 111.4(11)
C19B C4B C3B 118.4(12)
C5B C4B C3B 129.1(8)
C6B C5B C18B 116.6(10)
C6B C5B C4B 131.3(9)
C18B C5B C4B 112.0(10)
C5B C6B C7B 132.3(9)
C5B C6B C15B 118.0(9)
C7B C6B C15B 109.0(9)
C14B C7B C8B 118.4(9)
C14B C7B C6B 113.3(9)
C8B C7B C6B 128.0(9)
C11B C8B C9B 112.8(8)
C11B C8B C7B 116.2(9)
C9B C8B C7B 130.4(9)
C10B C9B C8B 113.4(8)
C10B C9B H9B 123.3
C8B C9B H9B 123.3
C9B C10B S4B 110.8(7)
C9B C10B P2B 122.7(7)
S4B C10B P2B 126.3(6)
C8B C11B C12B 125.4(10)
C8B C11B S4B 111.3(7)
C12B C11B S4B 123.0(8)
C13B C12B C11B 115.3(10)
C13B C12B H12B 122.4
C11B C12B H12B 122.4
C12B C13B C14B 123.0(9)
C12B C13B H13B 118.5
C14B C13B H13B 118.5
C13B C14B C7B 121.1(10)
C13B C14B S3B 128.5(9)
C7B C14B S3B 110.1(9)
C6B C15B C16B 122.7(11)
C6B C15B S3B 112.1(8)
C16B C15B S3B 125.2(10)
C17B C16B C15B 119.2(11)
C17B C16B C23B 123.6(13)
C15B C16B C23B 116.9(15)
C16B C17B C18B 117.4(10)
C16B C17B C24B 123.9(15)
C18B C17B C24B 118.7(15)
C5B C18B C17B 123.0(11)
C5B C18B S2B 111.9(9)
C17B C18B S2B 125.1(9)
C20B C19B C4B 120.4(14)
C20B C19B S2B 127.3(11)
C4B C19B S2B 111.9(12)
C21B C20B C19B 120.0(13)
C21B C20B H20B 120.0
C19B C20B H20B 120.0
C20B C21B C22B 120.8(14)
C20B C21B H21B 119.6
C22B C21B H21B 119.6
C3B C22B C21B 121.9(13)
C3B C22B S1B 112.6(9)
C21B C22B S1B 125.1(11)
C25B C23B C16B 111.1(10)
C25B C23B H23C 109.4
C16B C23B H23C 109.4
C25B C23B H23D 109.4
C16B C23B H23D 109.4
H23C C23B H23D 108.0
C17B C24B C26B 112.3(12)
C17B C24B H24C 109.1
C26B C24B H24C 109.1
C17B C24B H24D 109.1
C26B C24B H24D 109.1
H24C C24B H24D 107.9
C27B C25B C23B 110.1(13)
C27B C25B H25C 109.6
C23B C25B H25C 109.6
C27B C25B H25D 109.6
C23B C25B H25D 109.6
H25C C25B H25D 108.2
C24B C26B C28B 109.3(15)
C24B C26B H26C 109.8
C28B C26B H26C 109.8
C24B C26B H26D 109.8
C28B C26B H26D 109.8
H26C C26B H26D 108.3
C25B C27B H27D 109.5
C25B C27B H27E 109.5
H27D C27B H27E 109.5
C25B C27B H27F 109.5
H27D C27B H27F 109.5
H27E C27B H27F 109.5
C26B C28B H28D 109.5
C26B C28B H28E 109.5
H28D C28B H28E 109.5
C26B C28B H28F 109.5
H28D C28B H28F 109.5
H28E C28B H28F 109.5
C30B C29B P1B 123.3(16)
C30B C29B H29C 106.5
P1B C29B H29C 106.5
C30B C29B H29D 106.5
P1B C29B H29D 106.5
H29C C29B H29D 106.5
C29B C30B C31B 111(2)
C29B C30B H30C 109.3
C31B C30B H30C 109.3
C29B C30B H30D 109.3
C31B C30B H30D 109.3
H30C C30B H30D 108.0
C32B C31B C30B 119(2)
C32B C31B H31C 107.6
C30B C31B H31C 107.6
C32B C31B H31D 107.6
C30B C31B H31D 107.6
H31C C31B H31D 107.1
C31B C32B H32D 109.5
C31B C32B H32E 109.5
H32D C32B H32E 109.5
C31B C32B H32F 109.5
H32D C32B H32F 109.5
H32E C32B H32F 109.5
C34B C33B P1B 120.2(14)
C34B C33B H33C 107.3
P1B C33B H33C 107.3
C34B C33B H33D 107.3
P1B C33B H33D 107.3
H33C C33B H33D 106.9
C33B C34B C35B 128.7(19)
C33B C34B H34C 105.1
C35B C34B H34C 105.1
C33B C34B H34D 105.1
C35B C34B H34D 105.1
H34C C34B H34D 105.9
C36B C35B C34B 103.1(19)
C36B C35B H35C 111.1
C34B C35B H35C 111.1
C36B C35B H35D 111.1
C34B C35B H35D 111.1
H35C C35B H35D 109.1
C35B C36B H36D 109.5
C35B C36B H36E 109.5
H36D C36B H36E 109.5
C35B C36B H36F 109.5
H36D C36B H36F 109.5
H36E C36B H36F 109.5
C38B C37B P2B 127.8(17)
C38B C37B H37C 105.3
P2B C37B H37C 105.3
C38B C37B H37D 105.3
P2B C37B H37D 105.3
H37C C37B H37D 106.0
C37B C38B C39B 119(3)
C37B C38B H38C 107.6
C39B C38B H38C 107.6
C37B C38B H38D 107.6
C39B C38B H38D 107.6
H38C C38B H38D 107.1
C40B C39B C38B 116(2)
C40B C39B H39C 108.2
C38B C39B H39C 108.2
C40B C39B H39D 108.2
C38B C39B H39D 108.2
H39C C39B H39D 107.3
C39B C40B H40D 109.5
C39B C40B H40E 109.5
H40D C40B H40E 109.5
C39B C40B H40F 109.5
H40D C40B H40F 109.5
H40E C40B H40F 109.5
C42B C41B P2B 118.4(12)
C42B C41B H41C 107.7
P2B C41B H41C 107.7
C42B C41B H41D 107.7
P2B C41B H41D 107.7
H41C C41B H41D 107.1
C41B C42B C43B 124(2)
C41B C42B H42C 106.3
C43B C42B H42C 106.3
C41B C42B H42D 106.3
C43B C42B H42D 106.3
H42C C42B H42D 106.4
C44B C43B C42B 113(3)
C44B C43B H43C 108.9
C42B C43B H43C 108.9
C44B C43B H43D 108.9
C42B C43B H43D 108.9
H43C C43B H43D 107.7
C43B C44B H44D 109.5
C43B C44B H44E 109.5
H44D C44B H44E 109.5
C43B C44B H44F 109.5
H44D C44B H44F 109.5
H44E C44B H44F 109.5
P1B B1B H1B1 109.5
P1B B1B H1B2 109.5
H1B1 B1B H1B2 109.5
P1B B1B H1B3 109.5
H1B1 B1B H1B3 109.5
H1B2 B1B H1B3 109.5
P2B B2B H2B1 109.5
P2B B2B H2B2 109.5
H2B1 B2B H2B2 109.5
P2B B2B H2B3 109.5
H2B1 B2B H2B3 109.5
H2B2 B2B H2B3 109.5
C1B P1B C33B 108.6(7)
C1B P1B C29B 108.0(7)
C33B P1B C29B 99.8(10)
C1B P1B B1B 115.4(7)
C33B P1B B1B 112.8(8)
C29B P1B B1B 111.1(10)
C41B P2B C10B 107.2(6)
C41B P2B B2B 115.4(8)
C10B P2B B2B 112.7(6)
C41B P2B C37B 103.2(9)
C10B P2B C37B 105.4(7)
B2B P2B C37B 112.0(9)
C1B S1B C22B 91.4(6)
C18B S2B C19B 91.5(6)
C15B S3B C14B 93.4(5)
C11B S4B C10B 91.7(5)

loop_
_geom_bond_atom_site_label_1
_geom_bond_atom_site_label_2
_geom_bond_distance
C1A C2A 1.439(13)
C1A S1A 1.710(8)
C1A P1A 1.763(10)
C2A C3A 1.426(12)
C2A H2A 0.9300
C3A C22A 1.387(12)
C3A C4A 1.429(13)
C4A C5A 1.439(13)
C4A C19A 1.419(11)
C5A C6A 1.428(11)
C5A C18A 1.389(12)
C6A C15A 1.348(13)
C6A C7A 1.412(13)
C7A C14A 1.402(12)
C7A C8A 1.427(14)
C8A C11A 1.408(12)
C8A C9A 1.428(13)
C9A C10A 1.410(13)
C9A H9A 0.9300
C10A S4A 1.720(8)
C10A P2A 1.771(10)
C11A C12A 1.408(14)
C11A S4A 1.749(11)
C12A C13A 1.380(16)
C12A H12A 0.9300
C13A C14A 1.406(15)
C13A H13A 0.9300
C14A S3A 1.777(12)
C15A C16A 1.414(14)
C15A S3A 1.755(9)
C16A C17A 1.429(13)
C16A C23A 1.526(15)
C17A C18A 1.422(13)
C17A C24A 1.514(14)
C18A S2A 1.744(8)
C19A C20A 1.386(14)
C19A S2A 1.746(10)
C20A C21A 1.320(15)
C20A H20A 0.9300
C21A C22A 1.409(12)
C21A H21A 0.9300
C22A S1A 1.731(10)
C23A C25A 1.556(19)
C23A H23A 0.9700
C23A H23B 0.9700
C24A C26A 1.541(16)
C24A H24A 0.9700
C24A H24B 0.9700
C25A C27A 1.46(2)
C25A H25A 0.9700
C25A H25B 0.9700
C26A C28A 1.506(18)
C26A H26A 0.9700
C26A H26B 0.9700
C27A H27A 0.9600
C27A H27B 0.9600
C27A H27C 0.9600
C28A H28A 0.9600
C28A H28B 0.9600
C28A H28C 0.9600
C29A C30A 1.347(15)
C29A P1A 1.882(18)
C29A H29A 0.9700
C29A H29B 0.9700
C30A C31A 1.383(15)
C30A H30A 0.9700
C30A H30B 0.9700
C31A C32A 1.366(16)
C31A H31A 0.9700
C31A H31B 0.9700
C32A H32A 0.9600
C32A H32B 0.9600
C32A H32C 0.9600
C33A C34A 1.471(14)
C33A P1A 1.777(12)
C33A H33A 0.9700
C33A H33B 0.9700
C34A C35A 1.511(15)
C34A H34A 0.9700
C34A H34B 0.9700
C35A C36A 1.450(17)
C35A H35A 0.9700
C35A H35B 0.9700
C36A H36A 0.9600
C36A H36B 0.9600
C36A H36C 0.9600
C37A C38A 1.355(19)
C37A P2A 1.78(2)
C37A H37A 0.9700
C37A H37B 0.9700
C38A C39A 1.395(19)
C38A H38A 0.9700
C38A H38B 0.9700
C39A C40A 1.344(19)
C39A H39A 0.9700
C39A H39B 0.9700
C40A H40A 0.9600
C40A H40B 0.9600
C40A H40C 0.9600
C41A C42A 1.318(17)
C41A P2A 1.730(17)
C41A H41A 0.9700
C41A H41B 0.9700
C42A C43A 1.408(16)
C42A H42A 0.9700
C42A H42B 0.9700
C43A C44A 1.331(18)
C43A H43A 0.9700
C43A H43B 0.9700
C44A H44A 0.9600
C44A H44B 0.9600
C44A H44C 0.9600
B1A P1A 1.909(12)
B1A H1A1 0.9600
B1A H1A2 0.9600
B1A H1A3 0.9600
B2A P2A 1.870(13)
B2A H2A1 0.9600
B2A H2A2 0.9600
B2A H2A3 0.9600
C1B C2B 1.397(14)
C1B S1B 1.745(9)
C1B P1B 1.787(11)
C2B C3B 1.394(13)
C2B H2B 0.9300
C3B C22B 1.379(14)
C3B C4B 1.438(15)
C4B C19B 1.395(14)
C4B C5B 1.443(16)
C5B C6B 1.409(14)
C5B C18B 1.398(14)
C6B C7B 1.504(14)
C6B C15B 1.428(14)
C7B C14B 1.418(13)
C7B C8B 1.408(13)
C8B C11B 1.370(12)
C8B C9B 1.408(12)
C9B C10B 1.407(13)
C9B H9B 0.9300
C10B S4B 1.719(8)
C10B P2B 1.777(9)
C11B C12B 1.439(13)
C11B S4B 1.763(11)
C12B C13B 1.324(16)
C12B H12B 0.9300
C13B C14B 1.370(16)
C13B H13B 0.9300
C14B S3B 1.759(12)
C15B C16B 1.386(16)
C15B S3B 1.749(12)
C16B C17B 1.360(18)
C16B C23B 1.551(18)
C17B C18B 1.453(18)
C17B C24B 1.524(18)
C18B S2B 1.723(13)
C19B C20B 1.44(2)
C19B S2B 1.751(17)
C20B C21B 1.31(2)
C20B H20B 0.9300
C21B C22B 1.413(17)
C21B H21B 0.9300
C22B S1B 1.723(14)
C23B C25B 1.554(17)
C23B H23C 0.9700
C23B H23D 0.9700
C24B C26B 1.47(2)
C24B H24C 0.9700
C24B H24D 0.9700
C25B C27B 1.49(3)
C25B H25C 0.9700
C25B H25D 0.9700
C26B C28B 1.57(2)
C26B H26C 0.9700
C26B H26D 0.9700
C27B H27D 0.9600
C27B H27E 0.9600
C27B H27F 0.9600
C28B H28D 0.9600
C28B H28E 0.9600
C28B H28F 0.9600
C29B C30B 1.365(17)
C29B P1B 1.836(19)
C29B H29C 0.9700
C29B H29D 0.9700
C30B C31B 1.423(16)
C30B H30C 0.9700
C30B H30D 0.9700
C31B C32B 1.362(16)
C31B H31C 0.9700
C31B H31D 0.9700
C32B H32D 0.9600
C32B H32E 0.9600
C32B H32F 0.9600
C33B C34B 1.459(16)
C33B P1B 1.782(15)
C33B H33C 0.9700
C33B H33D 0.9700
C34B C35B 1.527(16)
C34B H34C 0.9700
C34B H34D 0.9700
C35B C36B 1.422(17)
C35B H35C 0.9700
C35B H35D 0.9700
C36B H36D 0.9600
C36B H36E 0.9600
C36B H36F 0.9600
C37B C38B 1.356(16)
C37B P2B 1.887(19)
C37B H37C 0.9700
C37B H37D 0.9700
C38B C39B 1.378(18)
C38B H38C 0.9700
C38B H38D 0.9700
C39B C40B 1.361(18)
C39B H39C 0.9700
C39B H39D 0.9700
C40B H40D 0.9600
C40B H40E 0.9600
C40B H40F 0.9600
C41B C42B 1.392(15)
C41B P2B 1.752(13)
C41B H41C 0.9700
C41B H41D 0.9700
C42B C43B 1.414(17)
C42B H42C 0.9700
C42B H42D 0.9700
C43B C44B 1.331(19)
C43B H43C 0.9700
C43B H43D 0.9700
C44B H44D 0.9600
C44B H44E 0.9600
C44B H44F 0.9600
B1B P1B 1.863(15)
B1B H1B1 0.9600
B1B H1B2 0.9600
B1B H1B3 0.9600
B2B P2B 1.863(14)
B2B H2B1 0.9600
B2B H2B2 0.9600
B2B H2B3 0.9600
